data_7049263
loop_
_publ_author_name
'Hong, Dongjing'
'Zhu, Xiancui'
'Wang, Shaowu'
'Wei, Yun'
'Zhou, Shuangliu'
'Huang, Zeming'
'Zhu, Shan'
'Wang, Ruru'
'Yue, Wenrun'
'Mu, Xiaolong'

_publ_section_title
;
 Synthesis, characterization, and reactivity of dinuclear
 organo-rare-earth-metal alkyl complexes supported by
 2-amidate-functionalized indolyl ligands: substituent effects on
 coordination and reactivity.
;
_journal_issue 16
_journal_name_full 'Dalton transactions (Cambridge, England : 2003)'
_journal_page_first 5230
_journal_page_last 5242
_journal_paper_doi 10.1039/c9dt00507b
_journal_volume 48
_journal_year 2019
_chemical_formula_moiety 'C66 H98 Gd2 N4 O6 Si2'
_chemical_formula_sum 'C66 H98 Gd2 N4 O6 Si2'
_chemical_formula_weight 1414.16
_space_group_crystal_system monoclinic
_space_group_IT_number 14
_space_group_name_Hall '-P 2yn'
_space_group_name_H-M_alt 'P 1 21/n 1'
_symmetry_space_group_name_Hall '-P 2yn'
_symmetry_space_group_name_H-M 'P 1 21/n 1'
_atom_sites_solution_hydrogens geom
_atom_sites_solution_primary dual
_audit_creation_date 2018-03-26
_audit_creation_method
;
Olex2 1.2
(compiled 2017.08.10 svn.r3458 for OlexSys, GUI svn.r5381)
;
_audit_update_record
;
2018-03-27 deposited with the CCDC.    2019-03-07 downloaded from the CCDC.
;
_cell_angle_alpha 90
_cell_angle_beta 97.0820(10)
_cell_angle_gamma 90
_cell_formula_units_Z 2
_cell_length_a 11.9048(10)
_cell_length_b 17.2036(15)
_cell_length_c 17.5111(15)
_cell_measurement_reflns_used 9968
_cell_measurement_temperature 293(2)
_cell_measurement_theta_max 26.77
_cell_measurement_theta_min 2.20
_cell_volume 3559.0(5)
_computing_cell_refinement 'SAINT v7.34A (Bruker, 200?)'
_computing_data_collection 'Bruker SMART'
_computing_data_reduction 'SAINT v7.34A (Bruker, 200?)'
_computing_molecular_graphics 'Olex2 (Dolomanov et al., 2009)'
_computing_publication_material 'Olex2 (Dolomanov et al., 2009)'
_computing_structure_refinement 'ShelXL (Sheldrick, 2015)'
_computing_structure_solution 'ShelXT (Sheldrick, 2015)'
_diffrn_ambient_temperature 293.15
_diffrn_measured_fraction_theta_full 0.999
_diffrn_measured_fraction_theta_max 0.987
_diffrn_measurement_device_type 'CCD area detector'
_diffrn_measurement_method 'phi and omega scans'
_diffrn_radiation_monochromator graphite
_diffrn_radiation_type MoK\a
_diffrn_radiation_wavelength 0.71073
_diffrn_reflns_av_R_equivalents 0.1049
_diffrn_reflns_av_unetI/netI 0.0562
_diffrn_reflns_Laue_measured_fraction_full 0.999
_diffrn_reflns_Laue_measured_fraction_max 0.987
_diffrn_reflns_limit_h_max 15
_diffrn_reflns_limit_h_min -15
_diffrn_reflns_limit_k_max 22
_diffrn_reflns_limit_k_min -22
_diffrn_reflns_limit_l_max 22
_diffrn_reflns_limit_l_min -22
_diffrn_reflns_number 39748
_diffrn_reflns_point_group_measured_fraction_full 0.999
_diffrn_reflns_point_group_measured_fraction_max 0.987
_diffrn_reflns_theta_full 25.242
_diffrn_reflns_theta_max 27.585
_diffrn_reflns_theta_min 1.666
_exptl_absorpt_coefficient_mu 1.928
_exptl_absorpt_correction_type none
_exptl_crystal_colour colourless
_exptl_crystal_colour_primary colourless
_exptl_crystal_density_diffrn 1.320
_exptl_crystal_description block
_exptl_crystal_F_000 1452
_exptl_crystal_size_max 0.22
_exptl_crystal_size_mid 0.2
_exptl_crystal_size_min 0.19
_refine_diff_density_max 1.498
_refine_diff_density_min -0.827
_refine_diff_density_rms 0.100
_refine_ls_extinction_method none
_refine_ls_goodness_of_fit_ref 1.036
_refine_ls_hydrogen_treatment constr
_refine_ls_matrix_type full
_refine_ls_number_parameters 399
_refine_ls_number_reflns 8153
_refine_ls_number_restraints 189
_refine_ls_restrained_S_all 1.063
_refine_ls_R_factor_all 0.0719
_refine_ls_R_factor_gt 0.0435
_refine_ls_shift/su_max 0.000
_refine_ls_shift/su_mean 0.000
_refine_ls_structure_factor_coef Fsqd
_refine_ls_weighting_details 'w=1/[\s^2^(Fo^2^)+(0.0440P)^2^+5.2397P] where P=(Fo^2^+2Fc^2^)/3'
_refine_ls_weighting_scheme calc
_refine_ls_wR_factor_gt 0.0996
_refine_ls_wR_factor_ref 0.1173
_reflns_Friedel_coverage 0.000
_reflns_number_gt 5887
_reflns_number_total 8153
_reflns_threshold_expression 'I > 2\s(I)'
_cod_data_source_file c9dt00507b2.cif
_cod_data_source_block 1a
_cod_depositor_comments 'Adding full bibliography for 7049263--7049284.cif.'
_cod_database_code 7049263
_shelx_shelxl_version_number 2018/1
_shelx_space_group_comment
;
The symmetry employed for this shelxl refinement is uniquely defined
by the following loop, which should always be used as a source of
symmetry information in preference to the above space-group names.
They are only intended as comments.
;
_shelx_estimated_absorpt_t_max 0.711
_shelx_estimated_absorpt_t_min 0.676
_olex2_refinement_description
;
1. Fixed Uiso
 At 1.2 times of:
  All C(H) groups, All C(H,H) groups
 At 1.5 times of:
  All C(H,H,H) groups
2. Restrained distances
 C23-C24 \\sim C24-C25 \\sim C25-C23 \\sim C23'-C24' \\sim C24'-C25' \\sim
C25'-C23'
 with sigma of 0.02
 Si1-C23 \\sim Si1-C24 \\sim Si1-C25 \\sim Si1-C23' \\sim Si1-C24' \\sim
Si1-C25'
 with sigma of 0.02
3. Rigid bond restraints
 O2, C26, C27, C28, C29
 with sigma for 1-2 distances of 0.01 and sigma for 1-3 distances of 0.02
 O3, C30, C31, C32, C33
 with sigma for 1-2 distances of 0.01 and sigma for 1-3 distances of 0.02
 Si1, C22, C23, C24, C25, C23', C24', C25'
 with sigma for 1-2 distances of 0.001 and sigma for 1-3 distances of 0.002
4. Uiso/Uaniso restraints and constraints
O2 \\sim C26 \\sim C27 \\sim C28 \\sim C29: within 2A with sigma of 0.01 and
sigma for terminal atoms of 0.02
O3 \\sim C30 \\sim C31 \\sim C32 \\sim C33: within 2A with sigma of 0.01 and
sigma for terminal atoms of 0.02
Si1 \\sim C22 \\sim C23 \\sim C24 \\sim C25 \\sim C23' \\sim C24' \\sim C25':
within 2A with sigma of 0.001 and sigma for terminal atoms of 0.002
5. Others
 Sof(C23')=Sof(H23D)=Sof(H23E)=Sof(H23F)=Sof(C24')=Sof(H24D)=Sof(H24E)=
 Sof(H24F)=Sof(C25')=Sof(H25D)=Sof(H25E)=Sof(H25F)=1-FVAR(1)
 Sof(C23)=Sof(H23A)=Sof(H23B)=Sof(H23C)=Sof(C24)=Sof(H24A)=Sof(H24B)=Sof(H24C)=
 Sof(C25)=Sof(H25A)=Sof(H25B)=Sof(H25C)=FVAR(1)
6.a Ternary CH refined with riding coordinates:
 C16(H16), C19(H19)
6.b Secondary CH2 refined with riding coordinates:
 C22(H22A,H22B), C26(H26A,H26B), C27(H27A,H27B), C28(H28A,H28B), C29(H29A,
 H29B), C30(H30A,H30B), C31(H31A,H31B), C32(H32A,H32B), C33(H33A,H33B)
6.c Aromatic/amide H refined with riding coordinates:
 C2(H2), C4(H4), C5(H5), C6(H6), C7(H7), C12(H12), C13(H13), C14(H14)
6.d Idealised Me refined as rotating group:
 C17(H17A,H17B,H17C), C18(H18A,H18B,H18C), C20(H20A,H20B,H20C), C21(H21A,H21B,
 H21C), C23(H23A,H23B,H23C), C24(H24A,H24B,H24C), C25(H25A,H25B,H25C),
 C23'(H23D,H23E,H23F), C24'(H24D,H24E,H24F), C25'(H25D,H25E,H25F)
;
_olex2_submission_special_instructions 'No special instructions were received'

loop_
_space_group_symop_operation_xyz
'x, y, z'
'-x+1/2, y+1/2, -z+1/2'
'-x, -y, -z'
'x-1/2, -y-1/2, z-1/2'

loop_
_atom_site_label
_atom_site_type_symbol
_atom_site_fract_x
_atom_site_fract_y
_atom_site_fract_z
_atom_site_U_iso_or_equiv
_atom_site_adp_type
_atom_site_occupancy
_atom_site_site_symmetry_order
_atom_site_calc_flag
_atom_site_refinement_flags_posn
_atom_site_refinement_flags_adp
_atom_site_refinement_flags_occupancy
_atom_site_disorder_assembly
_atom_site_disorder_group
C1 C 0.1984(4) 0.1240(2) 0.0867(3) 0.0439(10) Uani 1 1 d . . . . .
C2 C 0.2800(4) 0.1777(3) 0.1120(3) 0.0530(11) Uani 1 1 d . . . . .
H2 H 0.283522 0.228981 0.095503 0.064 Uiso 1 1 calc R . . . .
C3 C 0.3569(4) 0.1405(3) 0.1674(3) 0.0501(11) Uani 1 1 d . . . . .
C4 C 0.4555(4) 0.1630(4) 0.2153(3) 0.0607(13) Uani 1 1 d . . . . .
H4 H 0.484855 0.212714 0.211561 0.073 Uiso 1 1 calc R . . . .
C5 C 0.5073(5) 0.1113(4) 0.2669(3) 0.0764(17) Uani 1 1 d . . . . .
H5 H 0.571291 0.126543 0.299395 0.092 Uiso 1 1 calc R . . . .
C6 C 0.4662(6) 0.0363(5) 0.2719(4) 0.092(2) Uani 1 1 d . . . . .
H6 H 0.503766 0.002005 0.307380 0.110 Uiso 1 1 calc R . . . .
C7 C 0.3717(5) 0.0116(4) 0.2259(4) 0.0790(18) Uani 1 1 d . . . . .
H7 H 0.345034 -0.038879 0.229864 0.095 Uiso 1 1 calc R . . . .
C8 C 0.3160(4) 0.0636(3) 0.1726(3) 0.0526(11) Uani 1 1 d . . . . .
C9 C 0.0984(3) 0.1281(2) 0.0286(3) 0.0430(10) Uani 1 1 d . . . . .
C10 C 0.1144(4) 0.2558(3) -0.0209(3) 0.0492(11) Uani 1 1 d . . . . .
C11 C 0.2060(4) 0.2664(3) -0.0611(3) 0.0556(12) Uani 1 1 d . . . . .
C12 C 0.2511(5) 0.3413(3) -0.0654(4) 0.0711(16) Uani 1 1 d . . . . .
H12 H 0.312104 0.349252 -0.092931 0.085 Uiso 1 1 calc R . . . .
C13 C 0.2066(6) 0.4032(3) -0.0295(4) 0.0830(19) Uani 1 1 d . . . . .
H13 H 0.239286 0.452125 -0.031449 0.100 Uiso 1 1 calc R . . . .
C14 C 0.1149(6) 0.3930(3) 0.0087(4) 0.0825(19) Uani 1 1 d . . . . .
H14 H 0.084379 0.435388 0.031883 0.099 Uiso 1 1 calc R . . . .
C15 C 0.0660(5) 0.3194(3) 0.0137(4) 0.0648(14) Uani 1 1 d . . . . .
C16 C 0.2587(4) 0.2015(3) -0.1032(4) 0.0664(15) Uani 1 1 d . . . . .
H16 H 0.216115 0.153963 -0.095799 0.080 Uiso 1 1 calc R . . . .
C17 C 0.3818(5) 0.1865(4) -0.0709(5) 0.094(2) Uani 1 1 d . . . . .
H17A H 0.426060 0.232129 -0.077394 0.141 Uiso 1 1 calc GR . . . .
H17B H 0.410673 0.143720 -0.097731 0.141 Uiso 1 1 calc GR . . . .
H17C H 0.386019 0.174247 -0.017101 0.141 Uiso 1 1 calc GR . . . .
C18 C 0.2499(7) 0.2164(4) -0.1898(4) 0.096(2) Uani 1 1 d . . . . .
H18A H 0.291312 0.262643 -0.199100 0.144 Uiso 1 1 calc GR . . . .
H18B H 0.171893 0.222928 -0.210185 0.144 Uiso 1 1 calc GR . . . .
H18C H 0.281095 0.172998 -0.214473 0.144 Uiso 1 1 calc GR . . . .
C19 C -0.0342(6) 0.3088(4) 0.0563(5) 0.088(2) Uani 1 1 d . . . . .
H19 H -0.074323 0.262409 0.035031 0.105 Uiso 1 1 calc R . . . .
C20 C -0.1194(7) 0.3763(5) 0.0473(6) 0.122(3) Uani 1 1 d . . . . .
H20A H -0.088222 0.420202 0.076444 0.183 Uiso 1 1 calc GR . . . .
H20B H -0.188425 0.360503 0.065905 0.183 Uiso 1 1 calc GR . . . .
H20C H -0.134640 0.390315 -0.006008 0.183 Uiso 1 1 calc GR . . . .
C21 C 0.0004(8) 0.2935(5) 0.1395(6) 0.127(3) Uani 1 1 d . . . . .
H21A H 0.041517 0.245392 0.145360 0.190 Uiso 1 1 calc GR . . . .
H21B H -0.065770 0.289993 0.165616 0.190 Uiso 1 1 calc GR . . . .
H21C H 0.047694 0.335070 0.161208 0.190 Uiso 1 1 calc GR . . . .
C22 C -0.0215(7) -0.0624(5) 0.1864(4) 0.0975(8) Uani 1 1 d . U . . .
H22A H -0.093239 -0.040027 0.164744 0.117 Uiso 1 1 calc R . . . .
H22B H -0.035722 -0.117646 0.190666 0.117 Uiso 1 1 calc R . . . .
C23 C -0.0952(13) -0.0698(9) 0.3540(8) 0.1012(10) Uani 0.490(9) 1 d D U P A 1
H23A H -0.169761 -0.079104 0.327876 0.152 Uiso 0.490(9) 1 calc GR . P A 1
H23B H -0.099629 -0.033568 0.395192 0.152 Uiso 0.490(9) 1 calc GR . P A 1
H23C H -0.063437 -0.117841 0.374481 0.152 Uiso 0.490(9) 1 calc GR . P A 1
C24 C -0.0328(14) 0.0799(6) 0.2815(9) 0.1014(10) Uani 0.490(9) 1 d D U P A 1
H24A H 0.005038 0.103143 0.241816 0.152 Uiso 0.490(9) 1 calc GR . P A 1
H24B H -0.005164 0.102706 0.330220 0.152 Uiso 0.490(9) 1 calc GR . P A 1
H24C H -0.112767 0.088738 0.270641 0.152 Uiso 0.490(9) 1 calc GR . P A 1
C25 C 0.1450(9) -0.0342(10) 0.3362(8) 0.1021(10) Uani 0.490(9) 1 d D U P A 1
H25A H 0.173941 -0.085912 0.332155 0.153 Uiso 0.490(9) 1 calc GR . P A 1
H25B H 0.144477 -0.021223 0.389523 0.153 Uiso 0.490(9) 1 calc GR . P A 1
H25C H 0.192338 0.001884 0.313182 0.153 Uiso 0.490(9) 1 calc GR . P A 1
C23' C -0.1384(10) -0.0354(9) 0.3322(9) 0.1009(10) Uani 0.510(9) 1 d D U P A 2
H23D H -0.197798 -0.007419 0.301942 0.151 Uiso 0.510(9) 1 calc GR . P A 2
H23E H -0.125516 -0.013227 0.382860 0.151 Uiso 0.510(9) 1 calc GR . P A 2
H23F H -0.159926 -0.088940 0.335898 0.151 Uiso 0.510(9) 1 calc GR . P A 2
C24' C 0.0370(14) 0.0731(6) 0.2897(9) 0.1018(10) Uani 0.510(9) 1 d D U P A 2
H24D H 0.117058 0.077446 0.288022 0.153 Uiso 0.510(9) 1 calc GR . P A 2
H24E H 0.018206 0.095293 0.336829 0.153 Uiso 0.510(9) 1 calc GR . P A 2
H24F H -0.002723 0.100501 0.246819 0.153 Uiso 0.510(9) 1 calc GR . P A 2
C25' C 0.1058(11) -0.0889(9) 0.3389(8) 0.1024(10) Uani 0.510(9) 1 d D U P A 2
H25D H 0.074728 -0.138715 0.349255 0.154 Uiso 0.510(9) 1 calc GR . P A 2
H25E H 0.132541 -0.063672 0.386628 0.154 Uiso 0.510(9) 1 calc GR . P A 2
H25F H 0.167677 -0.095654 0.309164 0.154 Uiso 0.510(9) 1 calc GR . P A 2
C26 C 0.3227(6) -0.0202(4) -0.0297(4) 0.0865(17) Uani 1 1 d . U . . .
H26A H 0.298479 0.033084 -0.039263 0.104 Uiso 1 1 calc R . . . .
H26B H 0.379336 -0.021228 0.015159 0.104 Uiso 1 1 calc R . . . .
C27 C 0.3681(8) -0.0512(5) -0.0951(6) 0.126(3) Uani 1 1 d . U . . .
H27A H 0.367909 -0.011453 -0.134340 0.151 Uiso 1 1 calc R . . . .
H27B H 0.445767 -0.067534 -0.080302 0.151 Uiso 1 1 calc R . . . .
C28 C 0.3028(8) -0.1152(6) -0.1246(6) 0.136(3) Uani 1 1 d . U . . .
H28A H 0.348057 -0.162206 -0.120599 0.163 Uiso 1 1 calc R . . . .
H28B H 0.274672 -0.106676 -0.178373 0.163 Uiso 1 1 calc R . . . .
C29 C 0.2080(6) -0.1223(5) -0.0787(5) 0.099(2) Uani 1 1 d . U . . .
H29A H 0.137057 -0.110760 -0.110067 0.118 Uiso 1 1 calc R . . . .
H29B H 0.204257 -0.174750 -0.058837 0.118 Uiso 1 1 calc R . . . .
C30 C 0.3299(6) -0.1792(4) 0.1197(6) 0.112(2) Uani 1 1 d . U . . .
H30A H 0.347137 -0.162732 0.069494 0.134 Uiso 1 1 calc R . . . .
H30B H 0.382008 -0.153798 0.158900 0.134 Uiso 1 1 calc R . . . .
C31 C 0.3382(8) -0.2598(6) 0.1269(7) 0.145(3) Uani 1 1 d . U . . .
H31A H 0.410001 -0.273284 0.156385 0.174 Uiso 1 1 calc R . . . .
H31B H 0.335974 -0.283063 0.076325 0.174 Uiso 1 1 calc R . . . .
C32 C 0.2466(7) -0.2902(5) 0.1650(6) 0.127(2) Uani 1 1 d . U . . .
H32A H 0.274093 -0.307455 0.216644 0.152 Uiso 1 1 calc R . . . .
H32B H 0.210519 -0.333704 0.136413 0.152 Uiso 1 1 calc R . . . .
C33 C 0.1681(6) -0.2262(4) 0.1671(5) 0.098(2) Uani 1 1 d . U . . .
H33A H 0.159203 -0.213160 0.219862 0.118 Uiso 1 1 calc R . . . .
H33B H 0.094576 -0.240136 0.140385 0.118 Uiso 1 1 calc R . . . .
Gd1 Gd 0.09427(2) -0.05388(2) 0.08265(2) 0.04375(9) Uani 1 1 d . . . . .
N1 N 0.2184(3) 0.0528(2) 0.1235(2) 0.0496(9) Uani 1 1 d . . . . .
N2 N 0.0601(3) 0.1822(2) -0.0179(2) 0.0454(9) Uani 1 1 d . . . . .
O1 O 0.0385(2) 0.06207(16) 0.02485(19) 0.0476(7) Uani 1 1 d . . . . .
O2 O 0.2275(3) -0.0684(2) -0.0172(2) 0.0659(9) Uani 1 1 d . U . . .
O3 O 0.2148(3) -0.1606(2) 0.1294(3) 0.0815(12) Uani 1 1 d . U . . .
Si1 Si -0.0038(2) -0.02889(16) 0.28488(12) 0.0995(6) Uani 1 1 d D U . . .

loop_
_atom_site_aniso_label
_atom_site_aniso_U_11
_atom_site_aniso_U_22
_atom_site_aniso_U_33
_atom_site_aniso_U_23
_atom_site_aniso_U_13
_atom_site_aniso_U_12
C1 0.039(2) 0.038(2) 0.055(3) 0.0027(19) 0.0054(19) 0.0000(17)
C2 0.043(2) 0.048(3) 0.067(3) -0.004(2) 0.004(2) -0.005(2)
C3 0.039(2) 0.059(3) 0.052(3) -0.010(2) 0.006(2) -0.002(2)
C4 0.044(2) 0.076(4) 0.062(3) -0.017(3) 0.005(2) -0.006(2)
C5 0.051(3) 0.113(5) 0.062(3) -0.007(3) -0.008(3) -0.004(3)
C6 0.075(4) 0.105(5) 0.085(5) 0.026(4) -0.030(4) -0.011(4)
C7 0.070(4) 0.073(4) 0.088(4) 0.022(3) -0.016(3) -0.008(3)
C8 0.046(2) 0.061(3) 0.050(3) 0.004(2) 0.001(2) -0.003(2)
C9 0.035(2) 0.034(2) 0.061(3) -0.0087(19) 0.0094(19) -0.0035(17)
C10 0.043(2) 0.036(2) 0.066(3) 0.007(2) -0.005(2) -0.0004(18)
C11 0.047(3) 0.047(3) 0.069(3) 0.011(2) -0.008(2) -0.006(2)
C12 0.066(3) 0.056(3) 0.090(4) 0.016(3) 0.004(3) -0.020(3)
C13 0.091(5) 0.046(3) 0.108(5) 0.006(3) -0.001(4) -0.023(3)
C14 0.092(5) 0.036(3) 0.117(5) -0.006(3) 0.004(4) -0.006(3)
C15 0.059(3) 0.038(3) 0.097(4) -0.002(3) 0.005(3) -0.001(2)
C16 0.048(3) 0.061(3) 0.092(4) 0.010(3) 0.019(3) -0.008(2)
C17 0.051(3) 0.098(5) 0.136(6) 0.009(4) 0.026(4) 0.002(3)
C18 0.102(5) 0.092(5) 0.099(5) -0.005(4) 0.031(4) -0.014(4)
C19 0.084(4) 0.049(3) 0.135(7) -0.020(4) 0.033(4) 0.003(3)
C20 0.096(6) 0.089(5) 0.184(9) -0.028(6) 0.027(6) 0.022(4)
C21 0.145(8) 0.112(7) 0.136(8) 0.005(6) 0.069(7) 0.031(6)
C22 0.0934(16) 0.1234(18) 0.0803(13) -0.0253(14) 0.0288(13) -0.0245(15)
C23 0.0987(19) 0.128(2) 0.0812(18) -0.0252(18) 0.0293(16) -0.0231(19)
C24 0.097(2) 0.1258(18) 0.0851(19) -0.0282(17) 0.0263(19) -0.0245(18)
C25 0.0981(17) 0.128(2) 0.0834(19) -0.0247(19) 0.0251(15) -0.0246(18)
C23' 0.0984(18) 0.128(2) 0.0812(19) -0.0258(19) 0.0299(15) -0.0228(18)
C24' 0.097(2) 0.1262(18) 0.0855(19) -0.0284(17) 0.0265(19) -0.0250(17)
C25' 0.0984(19) 0.128(2) 0.0836(19) -0.0252(19) 0.0247(17) -0.0243(18)
C26 0.073(3) 0.084(4) 0.111(4) -0.010(3) 0.045(3) -0.019(3)
C27 0.112(5) 0.138(6) 0.144(5) -0.044(4) 0.079(4) -0.044(4)
C28 0.111(5) 0.155(6) 0.154(6) -0.064(5) 0.068(4) -0.036(4)
C29 0.080(4) 0.103(4) 0.119(5) -0.039(4) 0.039(3) -0.021(3)
C30 0.063(3) 0.097(4) 0.180(6) 0.057(4) 0.035(4) 0.032(3)
C31 0.111(5) 0.118(5) 0.219(7) 0.065(5) 0.074(5) 0.040(4)
C32 0.113(5) 0.099(5) 0.181(6) 0.058(5) 0.066(5) 0.032(4)
C33 0.077(4) 0.081(4) 0.144(5) 0.060(4) 0.042(4) 0.022(3)
Gd1 0.03438(12) 0.03961(13) 0.05763(15) 0.00881(10) 0.00722(9) 0.00025(9)
N1 0.0422(19) 0.053(2) 0.053(2) 0.0089(18) -0.0007(17) -0.0053(17)
N2 0.0375(18) 0.0341(18) 0.064(2) 0.0032(17) 0.0052(17) -0.0012(15)
O1 0.0384(15) 0.0361(16) 0.067(2) 0.0035(14) 0.0009(14) -0.0053(12)
O2 0.055(2) 0.070(2) 0.077(2) -0.0004(18) 0.0246(18) -0.0047(17)
O3 0.054(2) 0.068(2) 0.126(3) 0.048(2) 0.026(2) 0.0159(18)
Si1 0.0959(14) 0.1258(16) 0.0810(12) -0.0264(11) 0.0281(10) -0.0242(12)

loop_
_atom_type_symbol
_atom_type_description
_atom_type_scat_dispersion_real
_atom_type_scat_dispersion_imag
_atom_type_scat_source
C C 0.0033 0.0016 'International Tables Vol C Tables 4.2.6.8 and 6.1.1.4'
H H 0.0000 0.0000 'International Tables Vol C Tables 4.2.6.8 and 6.1.1.4'
Gd Gd -0.1653 3.9035 'International Tables Vol C Tables 4.2.6.8 and 6.1.1.4'
N N 0.0061 0.0033 'International Tables Vol C Tables 4.2.6.8 and 6.1.1.4'
O O 0.0106 0.0060 'International Tables Vol C Tables 4.2.6.8 and 6.1.1.4'
Si Si 0.0817 0.0704 'International Tables Vol C Tables 4.2.6.8 and 6.1.1.4'

loop_
_geom_angle_atom_site_label_1
_geom_angle_atom_site_label_2
_geom_angle_atom_site_label_3
_geom_angle
_geom_angle_site_symmetry_1
_geom_angle_site_symmetry_3
C2 C1 C9 132.1(4) . .
C2 C1 N1 111.7(4) . .
N1 C1 C9 116.1(4) . .
C1 C2 H2 126.6 . .
C1 C2 C3 106.9(4) . .
C3 C2 H2 126.6 . .
C2 C3 C4 135.3(5) . .
C2 C3 C8 105.7(4) . .
C4 C3 C8 119.0(5) . .
C3 C4 H4 120.2 . .
C5 C4 C3 119.5(6) . .
C5 C4 H4 120.2 . .
C4 C5 H5 119.5 . .
C4 C5 C6 121.0(5) . .
C6 C5 H5 119.5 . .
C5 C6 H6 119.2 . .
C7 C6 C5 121.5(6) . .
C7 C6 H6 119.2 . .
C6 C7 H7 120.6 . .
C6 C7 C8 118.8(6) . .
C8 C7 H7 120.6 . .
C7 C8 C3 120.1(5) . .
N1 C8 C3 111.0(4) . .
N1 C8 C7 128.8(5) . .
N2 C9 C1 131.9(4) . .
N2 C9 O1 116.1(4) . .
O1 C9 C1 112.0(4) . .
C11 C10 C15 120.5(4) . .
C11 C10 N2 121.7(4) . .
C15 C10 N2 117.6(4) . .
C10 C11 C12 118.7(5) . .
C10 C11 C16 123.5(4) . .
C12 C11 C16 117.8(5) . .
C11 C12 H12 119.5 . .
C13 C12 C11 121.0(6) . .
C13 C12 H12 119.5 . .
C12 C13 H13 119.9 . .
C14 C13 C12 120.2(5) . .
C14 C13 H13 119.9 . .
C13 C14 H14 119.6 . .
C13 C14 C15 120.8(6) . .
C15 C14 H14 119.6 . .
C10 C15 C19 120.9(5) . .
C14 C15 C10 118.7(5) . .
C14 C15 C19 120.4(5) . .
C11 C16 H16 107.3 . .
C11 C16 C17 112.4(5) . .
C11 C16 C18 112.2(5) . .
C17 C16 H16 107.3 . .
C17 C16 C18 110.0(5) . .
C18 C16 H16 107.3 . .
C16 C17 H17A 109.5 . .
C16 C17 H17B 109.5 . .
C16 C17 H17C 109.5 . .
H17A C17 H17B 109.5 . .
H17A C17 H17C 109.5 . .
H17B C17 H17C 109.5 . .
C16 C18 H18A 109.5 . .
C16 C18 H18B 109.5 . .
C16 C18 H18C 109.5 . .
H18A C18 H18B 109.5 . .
H18A C18 H18C 109.5 . .
H18B C18 H18C 109.5 . .
C15 C19 H19 106.9 . .
C15 C19 C20 114.4(6) . .
C20 C19 H19 106.9 . .
C21 C19 C15 111.7(7) . .
C21 C19 H19 106.9 . .
C21 C19 C20 109.5(7) . .
C19 C20 H20A 109.5 . .
C19 C20 H20B 109.5 . .
C19 C20 H20C 109.5 . .
H20A C20 H20B 109.5 . .
H20A C20 H20C 109.5 . .
H20B C20 H20C 109.5 . .
C19 C21 H21A 109.5 . .
C19 C21 H21B 109.5 . .
C19 C21 H21C 109.5 . .
H21A C21 H21B 109.5 . .
H21A C21 H21C 109.5 . .
H21B C21 H21C 109.5 . .
H22A C22 H22B 105.4 . .
Gd1 C22 H22A 103.8 . .
Gd1 C22 H22B 103.8 . .
Si1 C22 H22A 103.8 . .
Si1 C22 H22B 103.8 . .
Si1 C22 Gd1 133.5(4) . .
H23A C23 H23B 109.5 . .
H23A C23 H23C 109.5 . .
H23B C23 H23C 109.5 . .
Si1 C23 H23A 109.5 . .
Si1 C23 H23B 109.5 . .
Si1 C23 H23C 109.5 . .
H24A C24 H24B 109.5 . .
H24A C24 H24C 109.5 . .
H24B C24 H24C 109.5 . .
Si1 C24 H24A 109.5 . .
Si1 C24 H24B 109.5 . .
Si1 C24 H24C 109.5 . .
H25A C25 H25B 109.5 . .
H25A C25 H25C 109.5 . .
H25B C25 H25C 109.5 . .
Si1 C25 H25A 109.5 . .
Si1 C25 H25B 109.5 . .
Si1 C25 H25C 109.5 . .
H23D C23' H23E 109.5 . .
H23D C23' H23F 109.5 . .
H23E C23' H23F 109.5 . .
Si1 C23' H23D 109.5 . .
Si1 C23' H23E 109.5 . .
Si1 C23' H23F 109.5 . .
H24D C24' H24E 109.5 . .
H24D C24' H24F 109.5 . .
H24E C24' H24F 109.5 . .
Si1 C24' H24D 109.5 . .
Si1 C24' H24E 109.5 . .
Si1 C24' H24F 109.5 . .
H25D C25' H25E 109.5 . .
H25D C25' H25F 109.5 . .
H25E C25' H25F 109.5 . .
Si1 C25' H25D 109.5 . .
Si1 C25' H25E 109.5 . .
Si1 C25' H25F 109.5 . .
H26A C26 H26B 108.6 . .
C27 C26 H26A 110.4 . .
C27 C26 H26B 110.4 . .
C27 C26 O2 106.8(6) . .
O2 C26 H26A 110.4 . .
O2 C26 H26B 110.4 . .
C26 C27 H27A 109.7 . .
C26 C27 H27B 109.7 . .
H27A C27 H27B 108.2 . .
C28 C27 C26 109.9(7) . .
C28 C27 H27A 109.7 . .
C28 C27 H27B 109.7 . .
C27 C28 H28A 110.3 . .
C27 C28 H28B 110.3 . .
C27 C28 C29 106.9(7) . .
H28A C28 H28B 108.6 . .
C29 C28 H28A 110.3 . .
C29 C28 H28B 110.3 . .
C28 C29 H29A 110.3 . .
C28 C29 H29B 110.3 . .
H29A C29 H29B 108.5 . .
O2 C29 C28 107.3(6) . .
O2 C29 H29A 110.3 . .
O2 C29 H29B 110.3 . .
H30A C30 H30B 108.8 . .
C31 C30 H30A 110.6 . .
C31 C30 H30B 110.6 . .
C31 C30 O3 105.6(6) . .
O3 C30 H30A 110.6 . .
O3 C30 H30B 110.6 . .
C30 C31 H31A 109.5 . .
C30 C31 H31B 109.5 . .
C30 C31 C32 110.7(7) . .
H31A C31 H31B 108.1 . .
C32 C31 H31A 109.5 . .
C32 C31 H31B 109.5 . .
C31 C32 H32A 110.7 . .
C31 C32 H32B 110.7 . .
C31 C32 C33 105.2(7) . .
H32A C32 H32B 108.8 . .
C33 C32 H32A 110.7 . .
C33 C32 H32B 110.7 . .
C32 C33 H33A 110.3 . .
C32 C33 H33B 110.3 . .
C32 C33 O3 107.2(5) . .
H33A C33 H33B 108.5 . .
O3 C33 H33A 110.3 . .
O3 C33 H33B 110.3 . .
C22 Gd1 Gd1 104.9(2) . 3
C22 Gd1 O2 169.8(2) . .
N1 Gd1 C22 102.1(2) . .
N1 Gd1 Gd1 97.69(9) . 3
N1 Gd1 O2 82.29(13) . .
N1 Gd1 O3 99.32(15) . .
O1 Gd1 C22 102.3(2) 3 .
O1 Gd1 C22 102.9(2) . .
O1 Gd1 Gd1 31.93(7) 3 3
O1 Gd1 Gd1 32.09(7) . 3
O1 Gd1 N1 66.59(12) . .
O1 Gd1 N1 128.45(11) 3 .
O1 Gd1 O1 64.03(12) . 3
O1 Gd1 O2 81.61(12) 3 .
O1 Gd1 O2 87.32(12) . .
O1 Gd1 O3 123.32(14) 3 .
O1 Gd1 O3 159.81(12) . .
O2 Gd1 Gd1 83.47(9) . 3
O3 Gd1 C22 94.0(2) . .
O3 Gd1 Gd1 151.26(12) . 3
O3 Gd1 O2 76.10(13) . .
C1 N1 Gd1 118.0(3) . .
C8 N1 C1 104.8(4) . .
C8 N1 Gd1 137.0(3) . .
C9 N2 C10 122.8(4) . .
C9 O1 Gd1 113.5(3) . 3
C9 O1 Gd1 126.3(3) . .
Gd1 O1 Gd1 115.97(12) . 3
C26 O2 Gd1 128.6(4) . .
C29 O2 C26 108.6(5) . .
C29 O2 Gd1 122.4(3) . .
C30 O3 C33 107.7(4) . .
C30 O3 Gd1 131.8(4) . .
C33 O3 Gd1 120.1(3) . .
C22 Si1 C23 119.4(6) . .
C22 Si1 C24 106.5(6) . .
C22 Si1 C25 115.6(5) . .
C22 Si1 C23' 113.2(5) . .
C22 Si1 C24' 110.5(6) . .
C22 Si1 C25' 107.8(5) . .
C23 Si1 C24 105.9(6) . .
C23 Si1 C25 105.2(6) . .
C25 Si1 C24 102.6(6) . .
C24' Si1 C23' 105.8(6) . .
C24' Si1 C25' 110.5(6) . .
C25' Si1 C23' 109.1(6) . .

loop_
_geom_bond_atom_site_label_1
_geom_bond_atom_site_label_2
_geom_bond_distance
_geom_bond_site_symmetry_2
C1 C2 1.373(6) .
C1 C9 1.470(6) .
C1 N1 1.390(5) .
C2 H2 0.9300 .
C2 C3 1.405(7) .
C3 C4 1.409(6) .
C3 C8 1.417(7) .
C4 H4 0.9300 .
C4 C5 1.361(8) .
C5 H5 0.9300 .
C5 C6 1.386(9) .
C6 H6 0.9300 .
C6 C7 1.369(8) .
C7 H7 0.9300 .
C7 C8 1.399(7) .
C8 N1 1.370(6) .
C9 N2 1.283(6) .
C9 O1 1.338(5) .
C10 C11 1.381(7) .
C10 C15 1.408(7) .
C10 N2 1.426(5) .
C11 C12 1.401(7) .
C11 C16 1.516(8) .
C12 H12 0.9300 .
C12 C13 1.375(9) .
C13 H13 0.9300 .
C13 C14 1.361(9) .
C14 H14 0.9300 .
C14 C15 1.400(7) .
C15 C19 1.494(9) .
C16 H16 0.9800 .
C16 C17 1.526(8) .
C16 C18 1.528(9) .
C17 H17A 0.9600 .
C17 H17B 0.9600 .
C17 H17C 0.9600 .
C18 H18A 0.9600 .
C18 H18B 0.9600 .
C18 H18C 0.9600 .
C19 H19 0.9800 .
C19 C20 1.537(9) .
C19 C21 1.487(11) .
C20 H20A 0.9600 .
C20 H20B 0.9600 .
C20 H20C 0.9600 .
C21 H21A 0.9600 .
C21 H21B 0.9600 .
C21 H21C 0.9600 .
C22 H22A 0.9700 .
C22 H22B 0.9700 .
C22 Gd1 2.416(7) .
C22 Si1 1.807(7) .
C23 H23A 0.9600 .
C23 H23B 0.9600 .
C23 H23C 0.9600 .
C23 Si1 1.862(10) .
C24 H24A 0.9600 .
C24 H24B 0.9600 .
C24 H24C 0.9600 .
C24 Si1 1.903(11) .
C25 H25A 0.9600 .
C25 H25B 0.9600 .
C25 H25C 0.9600 .
C25 Si1 1.888(11) .
C23' H23D 0.9600 .
C23' H23E 0.9600 .
C23' H23F 0.9600 .
C23' Si1 1.895(10) .
C24' H24D 0.9600 .
C24' H24E 0.9600 .
C24' H24F 0.9600 .
C24' Si1 1.821(10) .
C25' H25D 0.9600 .
C25' H25E 0.9600 .
C25' H25F 0.9600 .
C25' Si1 1.833(11) .
C26 H26A 0.9700 .
C26 H26B 0.9700 .
C26 C27 1.429(10) .
C26 O2 1.442(7) .
C27 H27A 0.9700 .
C27 H27B 0.9700 .
C27 C28 1.409(11) .
C28 H28A 0.9700 .
C28 H28B 0.9700 .
C28 C29 1.469(10) .
C29 H29A 0.9700 .
C29 H29B 0.9700 .
C29 O2 1.418(8) .
C30 H30A 0.9700 .
C30 H30B 0.9700 .
C30 C31 1.394(11) .
C30 O3 1.438(7) .
C31 H31A 0.9700 .
C31 H31B 0.9700 .
C31 C32 1.445(11) .
C32 H32A 0.9700 .
C32 H32B 0.9700 .
C32 C33 1.448(9) .
C33 H33A 0.9700 .
C33 H33B 0.9700 .
C33 O3 1.452(7) .
Gd1 Gd1 3.9052(5) 3
Gd1 N1 2.410(4) .
Gd1 O1 2.308(3) 3
Gd1 O1 2.298(3) .
Gd1 O2 2.513(4) .
Gd1 O3 2.411(4) .
